data_7236711
loop_
_publ_author_name
'Yoo, Dongho'
'Hasegawa, Tsukasa'
'Ashizawa, Minoru'
'Kawamoto, Tadashi'
'Masunaga, Hiroyasu'
'Hikima, Takaaki'
'Matsumoto, Hidetoshi'
'Mori, Takehiko'

_publ_section_title
;
 &#x000D; N-Unsubstituted thienoisoindigos: preparation, molecular packing
 and ambipolar organic field-effect transistors
;
_journal_issue 10
_journal_name_full 'Journal of Materials Chemistry C'
_journal_page_first 2509
_journal_paper_doi 10.1039/C7TC00327G
_journal_volume 5
_journal_year 2017
_chemical_absolute_configuration 'CHOOSE rm ad rmad syn or unk'
_chemical_formula_moiety 'C36 H38 N2 O2 S2'
_chemical_formula_sum 'C36 H38 N2 O2 S2'
_chemical_formula_weight 594.83
_chemical_name_common 'N-hexyl dph-TIIG'
_chemical_name_systematic 'N,N-Dihexyl diphenylthienoisoindigo'
_space_group_IT_number 2
_space_group_name_Hall '-P 1'
_space_group_name_H-M_alt 'P -1'
_symmetry_cell_setting triclinic
_symmetry_Int_Tables_number 2
_symmetry_space_group_name_Hall '-P 1'
_symmetry_space_group_name_H-M 'P -1'
_atom_sites_solution_hydrogens geom
_atom_sites_solution_primary direct
_atom_sites_solution_secondary difmap
_audit_update_record
;
2016-12-27 deposited with the CCDC.
2017-02-13 downloaded from the CCDC.
;
_cell_angle_alpha 102.0088(17)
_cell_angle_beta 92.7147(16)
_cell_angle_gamma 101.1171(16)
_cell_formula_units_Z 1
_cell_length_a 4.99713(13)
_cell_length_b 10.7672(3)
_cell_length_c 14.6977(4)
_cell_measurement_reflns_used 3560
_cell_measurement_temperature 171
_cell_measurement_theta_max 68.15
_cell_measurement_theta_min 3.09
_cell_volume 755.83(4)
_computing_cell_refinement 'RAPID AUTO'
_computing_data_collection 'RAPID AUTO (Rigaku, ????)'
_computing_data_reduction 'RAPID AUTO'
_computing_molecular_graphics 'CrystalStructure 4.0'
_computing_publication_material 'CrystalStructure 4.0 (Rigaku, 2010)'
_computing_structure_refinement 'SHELXL97 (Sheldrick, 2008)'
_computing_structure_solution 'Il Milione (Burla, et al., 2007)'
_diffrn_ambient_temperature 171
_diffrn_detector_area_resol_mean 10.000
_diffrn_measured_fraction_theta_full 0.981
_diffrn_measured_fraction_theta_max 0.981
_diffrn_measurement_device_type 'Rigaku R-AXIS RAPID'
_diffrn_measurement_method \w
_diffrn_radiation_type 'Cu K\a'
_diffrn_radiation_wavelength 1.54187
_diffrn_reflns_av_R_equivalents 0.0712
_diffrn_reflns_limit_h_max 6
_diffrn_reflns_limit_h_min -6
_diffrn_reflns_limit_k_max 12
_diffrn_reflns_limit_k_min -12
_diffrn_reflns_limit_l_max 17
_diffrn_reflns_limit_l_min -17
_diffrn_reflns_number 8658
_diffrn_reflns_theta_full 68.17
_diffrn_reflns_theta_max 68.17
_diffrn_standards_number 0
_exptl_absorpt_coefficient_mu 1.873
_exptl_absorpt_correction_T_max 0.963
_exptl_absorpt_correction_T_min 0.772
_exptl_absorpt_correction_type multi-scan
_exptl_absorpt_process_details 'ABSCOR (Rigaku, 1995)'
_exptl_crystal_colour black
_exptl_crystal_density_diffrn 1.307
_exptl_crystal_density_method 'not measured'
_exptl_crystal_description plate
_exptl_crystal_F_000 316.00
_exptl_crystal_recrystallization_method Sublimation
_exptl_crystal_size_max 0.120
_exptl_crystal_size_mid 0.080
_exptl_crystal_size_min 0.020
_refine_diff_density_max 0.520
_refine_diff_density_min -0.580
_refine_ls_extinction_method none
_refine_ls_goodness_of_fit_ref 1.052
_refine_ls_hydrogen_treatment constr
_refine_ls_number_parameters 191
_refine_ls_number_reflns 2694
_refine_ls_number_restraints 0
_refine_ls_R_factor_gt 0.0714
_refine_ls_shift/su_max 0.000
_refine_ls_structure_factor_coef Fsqd
_refine_ls_weighting_details 'w = 1/[\s^2^(Fo^2^)+(0.1365P)^2^+0.0000P] where P=(Fo^2^+2Fc^2^)/3'
_refine_ls_weighting_scheme calc
_refine_ls_wR_factor_ref 0.2364
_reflns_number_gt 1775
_reflns_number_total 2694
_reflns_threshold_expression F^2^>2.0\s(F^2^)
_cod_data_source_file c7tc00327g2.cif
_cod_data_source_block N-hexyldph-TIIG
_cod_database_code 7236711

loop_
_symmetry_equiv_pos_site_id
_symmetry_equiv_pos_as_xyz
1 +X,+Y,+Z
2 -X,-Y,-Z

loop_
_atom_site_label
_atom_site_type_symbol
_atom_site_fract_x
_atom_site_fract_y
_atom_site_fract_z
_atom_site_U_iso_or_equiv
_atom_site_adp_type
_atom_site_occupancy
_atom_site_symmetry_multiplicity
_atom_site_calc_flag
_atom_site_refinement_flags
S1 S 0.33251(18) 0.26423(9) 0.44926(7) 0.0397(4) Uani 1.0 2 d .
O1 O 0.0014(5) 0.6804(3) 0.40082(18) 0.0474(8) Uani 1.0 2 d .
N1 N 0.2783(6) 0.5451(3) 0.3320(3) 0.0409(8) Uani 1.0 2 d .
C1 C 0.1075(8) 0.5867(4) 0.3975(3) 0.0386(9) Uani 1.0 2 d .
C2 C 0.0774(7) 0.4931(4) 0.4633(3) 0.0367(9) Uani 1.0 2 d .
C3 C 0.2389(7) 0.4004(4) 0.4275(3) 0.0355(9) Uani 1.0 2 d .
C4 C 0.3552(7) 0.4341(4) 0.3499(3) 0.0343(9) Uani 1.0 2 d .
C5 C 0.5195(8) 0.3504(4) 0.3065(3) 0.0407(10) Uani 1.0 2 d .
C6 C 0.5237(7) 0.2511(4) 0.3538(3) 0.0393(10) Uani 1.0 2 d .
C7 C 0.6666(7) 0.1434(4) 0.3302(3) 0.0372(9) Uani 1.0 2 d .
C8 C 0.6534(9) 0.0503(4) 0.3862(4) 0.0533(12) Uani 1.0 2 d .
C9 C 0.7914(9) -0.0510(4) 0.3657(4) 0.0570(13) Uani 1.0 2 d .
C10 C 0.9421(8) -0.0620(4) 0.2904(3) 0.0511(11) Uani 1.0 2 d .
C11 C 0.9561(9) 0.0270(4) 0.2336(3) 0.0500(11) Uani 1.0 2 d .
C12 C 0.8198(8) 0.1286(4) 0.2540(3) 0.0445(10) Uani 1.0 2 d .
C13 C 0.3744(8) 0.6138(4) 0.2607(3) 0.0455(10) Uani 1.0 2 d .
C14 C 0.2216(10) 0.5501(5) 0.1652(3) 0.0652(14) Uani 1.0 2 d .
C15 C 0.3349(11) 0.6114(6) 0.0861(4) 0.0764(16) Uani 1.0 2 d .
C16 C 0.2780(12) 0.7426(6) 0.0887(4) 0.0871(18) Uani 1.0 2 d .
C17 C 0.3231(15) 0.7916(8) -0.0022(5) 0.109(3) Uani 1.0 2 d .
C18 C 0.5966(15) 0.8138(8) -0.0259(5) 0.125(3) Uani 1.0 2 d .
H5 H 0.6134 0.3603 0.2529 0.0489 Uiso 1.0 2 calc R
H8 H 0.5484 0.0572 0.4385 0.0639 Uiso 1.0 2 calc R
H9 H 0.7811 -0.1124 0.4040 0.0684 Uiso 1.0 2 calc R
H10 H 1.0378 -0.1308 0.2768 0.0613 Uiso 1.0 2 calc R
H11 H 1.0591 0.0181 0.1807 0.0600 Uiso 1.0 2 calc R
H12 H 0.8317 0.1893 0.2150 0.0534 Uiso 1.0 2 calc R
H13A H 0.5725 0.6159 0.2569 0.0546 Uiso 1.0 2 calc R
H13B H 0.3500 0.7045 0.2788 0.0546 Uiso 1.0 2 calc R
H14A H 0.0265 0.5556 0.1680 0.0782 Uiso 1.0 2 calc R
H14B H 0.2301 0.4570 0.1506 0.0782 Uiso 1.0 2 calc R
H15A H 0.5356 0.6177 0.0893 0.0916 Uiso 1.0 2 calc R
H15B H 0.2549 0.5534 0.0256 0.0916 Uiso 1.0 2 calc R
H16A H 0.3969 0.8052 0.1407 0.1045 Uiso 1.0 2 calc R
H16B H 0.0856 0.7413 0.1026 0.1045 Uiso 1.0 2 calc R
H17A H 0.2088 0.7273 -0.0544 0.1310 Uiso 1.0 2 calc R
H17B H 0.2570 0.8737 0.0038 0.1310 Uiso 1.0 2 calc R
H18A H 0.6042 0.8447 -0.0841 0.1501 Uiso 1.0 2 calc R
H18B H 0.6632 0.7326 -0.0344 0.1501 Uiso 1.0 2 calc R
H18C H 0.7118 0.8793 0.0243 0.1501 Uiso 1.0 2 calc R

loop_
_atom_site_aniso_label
_atom_site_aniso_U_11
_atom_site_aniso_U_22
_atom_site_aniso_U_33
_atom_site_aniso_U_12
_atom_site_aniso_U_13
_atom_site_aniso_U_23
S1 0.0412(6) 0.0312(7) 0.0538(7) 0.0175(5) 0.0103(5) 0.0148(5)
O1 0.0527(17) 0.0392(18) 0.0615(18) 0.0250(14) 0.0135(14) 0.0199(14)
N1 0.0483(19) 0.0350(19) 0.0496(19) 0.0228(15) 0.0144(15) 0.0172(15)
C1 0.039(2) 0.037(3) 0.045(2) 0.0143(17) 0.0021(16) 0.0151(17)
C2 0.038(2) 0.026(2) 0.051(3) 0.0144(16) 0.0036(16) 0.0139(17)
C3 0.034(2) 0.029(2) 0.047(2) 0.0123(16) 0.0044(16) 0.0101(16)
C4 0.041(2) 0.025(2) 0.042(2) 0.0144(16) 0.0034(16) 0.0111(16)
C5 0.043(3) 0.035(3) 0.051(3) 0.0176(17) 0.0115(17) 0.0146(18)
C6 0.037(2) 0.027(2) 0.058(3) 0.0125(17) 0.0080(17) 0.0125(18)
C7 0.037(2) 0.032(3) 0.048(3) 0.0122(17) 0.0074(16) 0.0145(17)
C8 0.065(3) 0.040(3) 0.072(3) 0.030(3) 0.031(3) 0.027(3)
C9 0.064(3) 0.034(3) 0.089(4) 0.029(3) 0.025(3) 0.026(3)
C10 0.051(3) 0.036(3) 0.072(3) 0.024(2) 0.014(2) 0.010(2)
C11 0.058(3) 0.049(3) 0.052(3) 0.027(3) 0.016(2) 0.014(2)
C12 0.045(3) 0.038(3) 0.058(3) 0.0179(18) 0.0098(18) 0.0176(19)
C13 0.051(3) 0.038(3) 0.058(3) 0.0178(19) 0.0157(19) 0.023(2)
C14 0.075(4) 0.074(4) 0.059(3) 0.027(3) 0.008(3) 0.031(3)
C15 0.089(4) 0.093(5) 0.060(3) 0.040(4) 0.021(3) 0.025(3)
C16 0.098(5) 0.083(5) 0.100(5) 0.031(4) 0.046(4) 0.045(4)
C17 0.115(6) 0.133(7) 0.088(5) 0.013(5) 0.013(4) 0.055(5)
C18 0.123(6) 0.161(8) 0.100(6) 0.008(5) 0.028(5) 0.063(5)

loop_
_atom_type_symbol
_atom_type_description
_atom_type_scat_dispersion_real
_atom_type_scat_dispersion_imag
_atom_type_scat_source
C C 0.0181 0.0091
;
International Tables for Crystallography
(1992, Vol. C, Tables 4.2.6.8 and 6.1.1.4)
;
H H 0.0000 0.0000
;
International Tables for Crystallography
(1992, Vol. C, Table 6.1.1.4)
;
O O 0.0492 0.0322
;
International Tables for Crystallography
(1992, Vol. C, Tables 4.2.6.8 and 6.1.1.4)
;
N N 0.0311 0.0180
;
International Tables for Crystallography
(1992, Vol. C, Tables 4.2.6.8 and 6.1.1.4)
;
S S 0.3331 0.5567
;
International Tables for Crystallography
(1992, Vol. C, Tables 4.2.6.8 and 6.1.1.4)
;

loop_
_geom_angle_atom_site_label_1
_geom_angle_atom_site_label_2
_geom_angle_atom_site_label_3
_geom_angle
_geom_angle_publ_flag
_geom_angle_site_symmetry_1
_geom_angle_site_symmetry_3
C3 S1 C6 91.6(2) yes . .
C1 N1 C4 109.1(4) yes . .
C1 N1 C13 124.1(4) yes . .
C4 N1 C13 126.6(4) yes . .
O1 C1 N1 125.7(4) yes . .
O1 C1 C2 127.4(4) yes . .
N1 C1 C2 107.0(4) yes . .
C1 C2 C2 122.2(4) yes . 2_566
C1 C2 C3 104.6(4) yes . .
C2 C2 C3 133.2(4) yes 2_566 .
S1 C3 C2 140.7(4) yes . .
S1 C3 C4 111.0(3) yes . .
C2 C3 C4 108.3(4) yes . .
N1 C4 C3 111.0(4) yes . .
N1 C4 C5 134.2(4) yes . .
C3 C4 C5 114.7(4) yes . .
C4 C5 C6 110.0(4) yes . .
S1 C6 C5 112.6(3) yes . .
S1 C6 C7 120.3(3) yes . .
C5 C6 C7 127.1(4) yes . .
C6 C7 C8 120.4(4) yes . .
C6 C7 C12 122.2(4) yes . .
C8 C7 C12 117.4(4) yes . .
C7 C8 C9 121.1(5) yes . .
C8 C9 C10 119.9(5) yes . .
C9 C10 C11 120.4(5) yes . .
C10 C11 C12 120.0(4) yes . .
C7 C12 C11 121.2(5) yes . .
N1 C13 C14 112.0(4) yes . .
C13 C14 C15 113.8(4) yes . .
C14 C15 C16 114.1(5) yes . .
C15 C16 C17 114.9(5) yes . .
C16 C17 C18 115.6(7) yes . .
C4 C5 H5 125.010 no . .
C6 C5 H5 125.013 no . .
C7 C8 H8 119.459 no . .
C9 C8 H8 119.458 no . .
C8 C9 H9 120.065 no . .
C10 C9 H9 120.060 no . .
C9 C10 H10 119.826 no . .
C11 C10 H10 119.814 no . .
C10 C11 H11 119.998 no . .
C12 C11 H11 120.000 no . .
C7 C12 H12 119.383 no . .
C11 C12 H12 119.379 no . .
N1 C13 H13A 109.199 no . .
N1 C13 H13B 109.206 no . .
C14 C13 H13A 109.201 no . .
C14 C13 H13B 109.198 no . .
H13A C13 H13B 107.897 no . .
C13 C14 H14A 108.800 no . .
C13 C14 H14B 108.797 no . .
C15 C14 H14A 108.797 no . .
C15 C14 H14B 108.799 no . .
H14A C14 H14B 107.675 no . .
C14 C15 H15A 108.733 no . .
C14 C15 H15B 108.741 no . .
C16 C15 H15A 108.738 no . .
C16 C15 H15B 108.741 no . .
H15A C15 H15B 107.649 no . .
C15 C16 H16A 108.549 no . .
C15 C16 H16B 108.545 no . .
C17 C16 H16A 108.546 no . .
C17 C16 H16B 108.540 no . .
H16A C16 H16B 107.536 no . .
C16 C17 H17A 108.380 no . .
C16 C17 H17B 108.376 no . .
C18 C17 H17A 108.388 no . .
C18 C17 H17B 108.381 no . .
H17A C17 H17B 107.453 no . .
C17 C18 H18A 109.470 no . .
C17 C18 H18B 109.467 no . .
C17 C18 H18C 109.474 no . .
H18A C18 H18B 109.469 no . .
H18A C18 H18C 109.477 no . .
H18B C18 H18C 109.471 no . .

loop_
_geom_bond_atom_site_label_1
_geom_bond_atom_site_label_2
_geom_bond_distance
_geom_bond_publ_flag
_geom_bond_site_symmetry_2
S1 C3 1.708(5) yes .
S1 C6 1.732(4) yes .
O1 C1 1.221(6) yes .
N1 C1 1.379(5) yes .
N1 C4 1.394(6) yes .
N1 C13 1.451(6) yes .
C1 C2 1.527(6) yes .
C2 C2 1.357(6) yes 2_566
C2 C3 1.435(6) yes .
C3 C4 1.386(6) yes .
C4 C5 1.410(6) yes .
C5 C6 1.394(6) yes .
C6 C7 1.466(6) yes .
C7 C8 1.418(7) yes .
C7 C12 1.386(6) yes .
C8 C9 1.388(7) yes .
C9 C10 1.366(7) yes .
C10 C11 1.390(7) yes .
C11 C12 1.387(7) yes .
C13 C14 1.523(6) yes .
C14 C15 1.532(8) yes .
C15 C16 1.486(9) yes .
C16 C17 1.547(10) yes .
C17 C18 1.414(10) yes .
C5 H5 0.950 no .
C8 H8 0.950 no .
C9 H9 0.950 no .
C10 H10 0.950 no .
C11 H11 0.950 no .
C12 H12 0.950 no .
C13 H13A 0.990 no .
C13 H13B 0.990 no .
C14 H14A 0.990 no .
C14 H14B 0.990 no .
C15 H15A 0.990 no .
C15 H15B 0.990 no .
C16 H16A 0.990 no .
C16 H16B 0.990 no .
C17 H17A 0.990 no .
C17 H17B 0.990 no .
C18 H18A 0.980 no .
C18 H18B 0.980 no .
C18 H18C 0.980 no .

loop_
_geom_contact_atom_site_label_1
_geom_contact_atom_site_label_2
_geom_contact_distance
_geom_contact_publ_flag
_geom_contact_site_symmetry_2
S1 O1 2.860(3) no 2_566
S1 C1 3.579(4) no 2_566
S1 C8 3.069(5) no .
O1 C2 2.997(5) no 2_566
O1 C3 3.533(5) no .
O1 C3 3.061(5) no 2_566
O1 C4 3.439(5) no .
O1 C13 2.914(5) no .
C1 C3 3.162(6) no 2_566
C1 C14 3.442(6) no .
C2 C5 3.588(6) no .
C4 C14 3.307(7) no .
C5 C12 3.046(6) no .
C5 C13 3.249(7) no .
C7 C10 2.800(6) no .
C8 C11 2.760(7) no .
C9 C12 2.774(7) no .
C13 C16 3.186(8) no .
C15 C18 3.124(11) no .
S1 C1 3.412(4) no 2_666
S1 C2 3.528(4) no 2_666
S1 C7 3.558(4) no 1_455
O1 C9 3.387(6) no 1_465
O1 C10 3.544(6) no 1_465
O1 C13 3.532(5) no 1_455
C1 S1 3.412(4) no 2_666
C1 C5 3.496(5) no 1_455
C2 S1 3.528(4) no 2_666
C2 C3 3.573(5) no 2_666
C2 C5 3.422(5) no 1_455
C2 C6 3.477(5) no 1_455
C3 C2 3.573(5) no 2_666
C3 C3 3.372(5) no 2_666
C3 C7 3.577(5) no 1_455
C5 C1 3.496(5) no 1_655
C5 C2 3.422(5) no 1_655
C6 C2 3.477(5) no 1_655
C6 C11 3.479(5) no 1_455
C7 S1 3.558(4) no 1_655
C7 C3 3.577(5) no 1_655
C9 O1 3.387(6) no 1_645
C10 O1 3.544(6) no 1_645
C11 C6 3.479(5) no 1_655
C13 O1 3.532(5) no 1_655
S1 H5 3.5263 no .
S1 H8 2.6374 no .
O1 H13B 2.5759 no .
O1 H14A 3.4239 no .
N1 H5 2.9365 no .
N1 H14A 2.6992 no .
N1 H14B 2.6202 no .
C1 H13A 3.1955 no .
C1 H13B 2.5792 no .
C1 H14A 3.3173 no .
C3 H5 3.2518 no .
C4 H13A 2.7045 no .
C4 H13B 3.2956 no .
C4 H14B 3.0367 no .
C5 H12 2.7435 no .
C5 H13A 3.0602 no .
C5 H14B 3.1742 no .
C6 H8 2.6633 no .
C6 H12 2.6651 no .
C7 H5 2.8508 no .
C7 H9 3.2995 no .
C7 H11 3.2695 no .
C8 H10 3.2418 no .
C8 H12 3.2607 no .
C9 H11 3.2454 no .
C10 H8 3.2362 no .
C10 H12 3.2585 no .
C11 H9 3.2493 no .
C12 H5 2.8798 no .
C12 H8 3.2562 no .
C12 H10 3.2605 no .
C13 H5 3.1663 no .
C13 H15A 2.6881 no .
C13 H15B 3.3832 no .
C13 H16A 2.9698 no .
C13 H16B 3.3386 no .
C14 H5 3.4740 no .
C14 H16A 2.8213 no .
C14 H16B 2.6109 no .
C15 H13A 2.7129 no .
C15 H13B 2.7924 no .
C15 H17A 2.7335 no .
C15 H17B 3.3745 no .
C15 H18B 2.8178 no .
C15 H18C 3.4415 no .
C16 H13A 3.4593 no .
C16 H13B 2.9218 no .
C16 H14A 2.6700 no .
C16 H14B 3.3523 no .
C16 H18A 3.3438 no .
C16 H18B 2.7055 no .
C16 H18C 2.7030 no .
C17 H15A 2.8498 no .
C17 H15B 2.6408 no .
C18 H15A 2.9498 no .
C18 H15B 3.2409 no .
C18 H16A 2.7001 no .
C18 H16B 3.3159 no .
H5 H12 2.3015 no .
H5 H13A 2.7878 no .
H5 H14B 2.8565 no .
H8 H9 2.3309 no .
H9 H10 2.3140 no .
H10 H11 2.3372 no .
H11 H12 2.3277 no .
H13A H14A 2.8631 no .
H13A H14B 2.4085 no .
H13A H15A 2.4665 no .
H13A H15B 3.5577 no .
H13A H16A 3.1367 no .
H13B H14A 2.3447 no .
H13B H14B 2.8626 no .
H13B H15A 2.9974 no .
H13B H16A 2.4925 no .
H13B H16B 2.9853 no .
H14A H15A 2.8639 no .
H14A H15B 2.4293 no .
H14A H16A 3.0680 no .
H14A H16B 2.3684 no .
H14B H15A 2.4286 no .
H14B H15B 2.2883 no .
H14B H16B 3.4774 no .
H15A H16A 2.2544 no .
H15A H16B 2.8197 no .
H15A H17A 3.1580 no .
H15A H18B 2.4456 no .
H15A H18C 3.1399 no .
H15B H16A 2.8201 no .
H15B H16B 2.4261 no .
H15B H17A 2.4489 no .
H15B H17B 3.5267 no .
H15B H18B 2.8323 no .
H16A H17A 2.8728 no .
H16A H17B 2.4004 no .
H16A H18A 3.5928 no .
H16A H18B 2.9821 no .
H16A H18C 2.5253 no .
H16B H17A 2.3988 no .
H16B H17B 2.3196 no .
H16B H18C 3.5469 no .
H17A H18A 2.2446 no .
H17A H18B 2.2640 no .
H17A H18C 2.7722 no .
H17B H18A 2.2427 no .
H17B H18B 2.7722 no .
H17B H18C 2.2660 no .
S1 H9 2.9784 no 2_656
O1 H8 3.5900 no 2_666
O1 H9 2.6640 no 1_465
O1 H10 2.9866 no 1_465
O1 H13A 2.8169 no 1_455
N1 H5 3.5320 no 1_455
C1 H5 3.4035 no 1_455
C1 H13A 3.4047 no 1_455
C4 H12 3.5214 no 1_455
C5 H12 3.5947 no 1_455
C5 H18A 3.4543 no 2_665
C6 H11 3.5630 no 1_455
C7 H11 3.5239 no 1_455
C8 H8 3.1675 no 2_656
C8 H10 3.4297 no 1_455
C9 H8 3.4160 no 2_656
C9 H13A 3.5431 no 1_545
C9 H13B 3.0865 no 1_545
C10 H8 3.5043 no 1_655
C10 H13A 3.5236 no 1_545
C10 H13B 3.4659 no 1_545
C10 H13B 3.5128 no 1_645
C10 H16A 3.3057 no 1_545
C10 H16A 3.5307 no 1_645
C10 H16B 3.3106 no 1_645
C11 H16A 3.3289 no 1_545
C11 H16B 3.4651 no 1_645
C11 H18A 3.4806 no 2_765
C11 H18C 3.2153 no 1_545
C12 H18A 3.2922 no 2_665
C13 H9 3.4577 no 1_565
C13 H10 3.4642 no 1_465
C14 H15B 3.4380 no 2_565
C14 H17A 3.3710 no 2_565
C14 H18B 3.4118 no 2_665
C15 H15A 3.3584 no 2_665
C15 H15B 3.2932 no 2_565
C15 H15B 3.2489 no 2_665
C16 H10 3.2114 no 1_465
C16 H11 3.3984 no 1_465
C16 H18B 3.4623 no 1_455
C17 H12 3.2431 no 2_665
C17 H18B 3.2281 no 1_455
C17 H18C 3.3832 no 1_455
C18 H5 3.4717 no 2_665
C18 H11 3.5076 no 2_765
C18 H12 3.4170 no 2_665
C18 H14B 3.3925 no 2_665
C18 H16B 3.3256 no 1_655
C18 H17A 3.3855 no 1_655
C18 H17B 3.2285 no 1_655
C18 H17B 3.2465 no 2_675
H5 N1 3.5320 no 1_655
H5 C1 3.4035 no 1_655
H5 C18 3.4717 no 2_665
H5 H14A 3.1469 no 1_655
H5 H14B 3.5632 no 1_655
H5 H17A 3.1002 no 2_665
H5 H18A 2.9581 no 2_665
H5 H18B 3.3072 no 2_665
H8 O1 3.5900 no 2_666
H8 C8 3.1675 no 2_656
H8 C9 3.4160 no 2_656
H8 C10 3.5043 no 1_455
H8 H8 2.4078 no 2_656
H8 H9 2.9307 no 2_656
H8 H10 3.4192 no 1_455
H9 S1 2.9784 no 2_656
H9 O1 2.6640 no 1_645
H9 C13 3.4577 no 1_545
H9 H8 2.9307 no 2_656
H9 H13A 3.2084 no 1_545
H9 H13B 2.8969 no 1_545
H10 O1 2.9866 no 1_645
H10 C8 3.4297 no 1_655
H10 C13 3.4642 no 1_645
H10 C16 3.2114 no 1_645
H10 H8 3.4192 no 1_655
H10 H13A 3.1764 no 1_545
H10 H13B 3.5556 no 1_545
H10 H13B 2.5816 no 1_645
H10 H14A 3.4105 no 1_645
H10 H16A 3.5639 no 1_545
H10 H16A 2.8167 no 1_645
H10 H16B 2.6877 no 1_645
H11 C6 3.5630 no 1_655
H11 C7 3.5239 no 1_655
H11 C16 3.3984 no 1_645
H11 C18 3.5076 no 2_765
H11 H16A 3.5886 no 1_545
H11 H16A 3.0777 no 1_645
H11 H16B 2.9936 no 1_645
H11 H17B 3.0514 no 1_645
H11 H17B 3.5819 no 2_665
H11 H18A 2.6785 no 2_765
H11 H18C 2.7790 no 1_545
H11 H18C 3.5835 no 2_765
H12 C4 3.5214 no 1_655
H12 C5 3.5947 no 1_655
H12 C17 3.2431 no 2_665
H12 C18 3.4170 no 2_665
H12 H14B 3.5023 no 1_655
H12 H17A 2.7058 no 2_665
H12 H17B 3.1367 no 2_665
H12 H18A 2.7536 no 2_665
H12 H18A 3.5213 no 2_765
H13A O1 2.8169 no 1_655
H13A C1 3.4047 no 1_655
H13A C9 3.5431 no 1_565
H13A C10 3.5236 no 1_565
H13A H9 3.2084 no 1_565
H13A H10 3.1764 no 1_565
H13A H14A 2.7883 no 1_655
H13B C9 3.0865 no 1_565
H13B C10 3.5128 no 1_465
H13B C10 3.4659 no 1_565
H13B H9 2.8969 no 1_565
H13B H10 2.5816 no 1_465
H13B H10 3.5556 no 1_565
H14A H5 3.1469 no 1_455
H14A H10 3.4105 no 1_465
H14A H13A 2.7883 no 1_455
H14A H15A 2.9142 no 1_455
H14A H15B 3.0077 no 2_565
H14A H17A 3.1246 no 2_565
H14B C18 3.3925 no 2_665
H14B H5 3.5632 no 1_455
H14B H12 3.5023 no 1_455
H14B H15B 3.4312 no 2_565
H14B H17A 2.7582 no 2_565
H14B H18A 3.4622 no 2_665
H14B H18B 2.5350 no 2_665
H15A C15 3.3584 no 2_665
H15A H14A 2.9142 no 1_655
H15A H15A 3.1995 no 2_665
H15A H15B 2.6380 no 2_665
H15A H16B 2.7918 no 1_655
H15B C14 3.4380 no 2_565
H15B C15 3.2932 no 2_565
H15B C15 3.2489 no 2_665
H15B H14A 3.0077 no 2_565
H15B H14B 3.4312 no 2_565
H15B H15A 2.6380 no 2_665
H15B H15B 2.5900 no 2_565
H15B H15B 2.9649 no 2_665
H15B H16B 3.4119 no 2_565
H15B H17A 3.5513 no 2_565
H15B H18B 3.2120 no 2_665
H16A C10 3.5307 no 1_465
H16A C10 3.3057 no 1_565
H16A C11 3.3289 no 1_565
H16A H10 2.8167 no 1_465
H16A H10 3.5639 no 1_565
H16A H11 3.0777 no 1_465
H16A H11 3.5886 no 1_565
H16B C10 3.3106 no 1_465
H16B C11 3.4651 no 1_465
H16B C18 3.3256 no 1_455
H16B H10 2.6877 no 1_465
H16B H11 2.9936 no 1_465
H16B H15A 2.7918 no 1_455
H16B H15B 3.4119 no 2_565
H16B H18B 2.8212 no 1_455
H16B H18C 2.9322 no 1_455
H17A C14 3.3710 no 2_565
H17A C18 3.3855 no 1_455
H17A H5 3.1002 no 2_665
H17A H12 2.7058 no 2_665
H17A H14A 3.1246 no 2_565
H17A H14B 2.7582 no 2_565
H17A H15B 3.5513 no 2_565
H17A H18A 3.5349 no 1_455
H17A H18B 2.7664 no 1_455
H17A H18C 3.3523 no 1_455
H17B C18 3.2285 no 1_455
H17B C18 3.2465 no 2_675
H17B H11 3.0514 no 1_465
H17B H11 3.5819 no 2_665
H17B H12 3.1367 no 2_665
H17B H17B 3.3040 no 2_675
H17B H18A 3.3836 no 1_455
H17B H18A 2.9479 no 2_675
H17B H18B 3.0289 no 1_455
H17B H18C 2.7658 no 1_455
H17B H18C 2.7524 no 2_675
H18A C5 3.4543 no 2_665
H18A C11 3.4806 no 2_765
H18A C12 3.2922 no 2_665
H18A H5 2.9581 no 2_665
H18A H11 2.6785 no 2_765
H18A H12 2.7536 no 2_665
H18A H12 3.5213 no 2_765
H18A H14B 3.4622 no 2_665
H18A H17A 3.5349 no 1_655
H18A H17B 3.3836 no 1_655
H18A H17B 2.9479 no 2_675
H18A H18C 3.5990 no 2_675
H18B C14 3.4118 no 2_665
H18B C16 3.4623 no 1_655
H18B C17 3.2281 no 1_655
H18B H5 3.3072 no 2_665
H18B H14B 2.5350 no 2_665
H18B H15B 3.2120 no 2_665
H18B H16B 2.8212 no 1_655
H18B H17A 2.7664 no 1_655
H18B H17B 3.0289 no 1_655
H18C C11 3.2153 no 1_565
H18C C17 3.3832 no 1_655
H18C H11 2.7790 no 1_565
H18C H11 3.5835 no 2_765
H18C H16B 2.9322 no 1_655
H18C H17A 3.3523 no 1_655
H18C H17B 2.7658 no 1_655
H18C H17B 2.7524 no 2_675
H18C H18A 3.5990 no 2_675

loop_
_geom_torsion_atom_site_label_1
_geom_torsion_atom_site_label_2
_geom_torsion_atom_site_label_3
_geom_torsion_atom_site_label_4
_geom_torsion
_geom_torsion_publ_flag
_geom_torsion_site_symmetry_1
_geom_torsion_site_symmetry_3
_geom_torsion_site_symmetry_4
C3 S1 C6 C5 0.8(3) no . . .
C3 S1 C6 C7 -178.9(3) no . . .
C6 S1 C3 C2 179.3(4) no . . .
C6 S1 C3 C4 -0.7(3) no . . .
C1 N1 C4 C3 -0.3(4) no . . .
C1 N1 C4 C5 178.9(3) no . . .
C4 N1 C1 O1 -179.0(3) no . . .
C4 N1 C1 C2 0.6(4) no . . .
C1 N1 C13 C14 -103.1(4) no . . .
C13 N1 C1 O1 5.0(5) no . . .
C13 N1 C1 C2 -175.4(3) no . . .
C4 N1 C13 C14 81.6(4) no . . .
C13 N1 C4 C3 175.5(3) no . . .
C13 N1 C4 C5 -5.2(6) no . . .
O1 C1 C2 C2 -0.7(5) no . . 2_566
O1 C1 C2 C3 178.9(3) no . . .
N1 C1 C2 C2 179.6(3) no . . 2_566
N1 C1 C2 C3 -0.7(3) no . . .
C1 C2 C2 C1 180.0(4) no . 2_566 2_566
C1 C2 C2 C3 -0.4(6) no . 2_566 2_566
C1 C2 C3 S1 -179.5(3) no . . .
C1 C2 C3 C4 0.5(3) no . . .
C2 C2 C3 S1 0.1(7) no 2_566 . .
C2 C2 C3 C4 -179.8(4) no 2_566 . .
C3 C2 C2 C1 0.4(6) no . 2_566 2_566
C3 C2 C2 C3 180.0(4) no . 2_566 2_566
S1 C3 C4 N1 179.87(18) no . . .
S1 C3 C4 C5 0.5(4) no . . .
C2 C3 C4 N1 -0.2(4) no . . .
C2 C3 C4 C5 -179.6(3) no . . .
N1 C4 C5 C6 -179.1(3) no . . .
C3 C4 C5 C6 0.1(4) no . . .
C4 C5 C6 S1 -0.7(4) no . . .
C4 C5 C6 C7 179.0(3) no . . .
S1 C6 C7 C8 -1.1(4) no . . .
S1 C6 C7 C12 179.4(2) no . . .
C5 C6 C7 C8 179.3(3) no . . .
C5 C6 C7 C12 -0.2(5) no . . .
C6 C7 C8 C9 -178.9(3) no . . .
C6 C7 C12 C11 179.2(3) no . . .
C8 C7 C12 C11 -0.3(5) no . . .
C12 C7 C8 C9 0.7(5) no . . .
C7 C8 C9 C10 -0.2(6) no . . .
C8 C9 C10 C11 -0.6(6) no . . .
C9 C10 C11 C12 0.9(6) no . . .
C10 C11 C12 C7 -0.5(6) no . . .
N1 C13 C14 C15 -174.4(4) no . . .
C13 C14 C15 C16 -71.3(6) no . . .
C14 C15 C16 C17 -165.2(4) no . . .
C15 C16 C17 C18 -65.5(7) no . . .
